data_7029074
loop_
_publ_author_name
'Molon, Mariusz'
'Gemel, Christian'
'Fischer, Roland A.'

_publ_section_title
;
 Organogallium- and organozinc-rich palladium and platinum clusters.
;
_journal_issue 8
_journal_name_full 'Dalton transactions (Cambridge, England : 2003)'
_journal_page_first 3114
_journal_page_last 3120
_journal_paper_doi 10.1039/c3dt53003e
_journal_volume 43
_journal_year 2014
_chemical_formula_moiety 'C9 H27 Ga3 P3 Pd3, 3(C10 H15) '
_chemical_formula_sum 'C39 H72 Ga3 P3 Pd3'
_chemical_formula_weight 1162.24
_chemical_name_systematic
; 
 ? 
;
_space_group_IT_number 14
_symmetry_cell_setting monoclinic
_symmetry_space_group_name_Hall '-P 2ybc'
_symmetry_space_group_name_H-M 'P 1 21/c 1'
_atom_sites_solution_hydrogens geom
_atom_sites_solution_primary direct
_atom_sites_solution_secondary difmap
_audit_creation_method SHELXL-97
_cell_angle_alpha 90.00
_cell_angle_beta 101.709(2)
_cell_angle_gamma 90.00
_cell_formula_units_Z 8
_cell_length_a 23.3586(3)
_cell_length_b 17.7180(2)
_cell_length_c 23.6868(3)
_cell_measurement_reflns_used 200
_cell_measurement_temperature 105(2)
_cell_measurement_theta_max 25.00
_cell_measurement_theta_min 2.85
_cell_volume 9599.2(2)
_computing_cell_refinement 'CrysAlis RED 1.171.13, Oxford Diffraction'
_computing_data_collection 'CrysAlis CCD 1.171.13, Oxford Diffraction'
_computing_data_reduction 'CrysAlis RED 1.171.13, Oxford Diffraction'
_computing_molecular_graphics SHELXL-97
_computing_publication_material SHELXL-97
_computing_structure_refinement 'SHELXL-97 (Sheldrick, 1997)'
_computing_structure_solution 'SHELXS-97 (Sheldrick, 1990)'
_diffrn_ambient_temperature 105(2)
_diffrn_measured_fraction_theta_full 0.999
_diffrn_measured_fraction_theta_max 0.999
_diffrn_measurement_device_type 'Sapphire2-CCD, Oxford Diffraction'
_diffrn_measurement_method '560 images at 1.0 deg. in \w and 25 sec.'
_diffrn_radiation_monochromator graphite
_diffrn_radiation_source 'Enhance (Mo) X-ray Source'
_diffrn_radiation_type MoK\a
_diffrn_radiation_wavelength 0.71073
_diffrn_reflns_av_R_equivalents 0.0547
_diffrn_reflns_av_sigmaI/netI 0.0308
_diffrn_reflns_limit_h_max 27
_diffrn_reflns_limit_h_min -27
_diffrn_reflns_limit_k_max 21
_diffrn_reflns_limit_k_min -21
_diffrn_reflns_limit_l_max 28
_diffrn_reflns_limit_l_min -28
_diffrn_reflns_number 135402
_diffrn_reflns_theta_full 25.00
_diffrn_reflns_theta_max 25.00
_diffrn_reflns_theta_min 2.85
_exptl_absorpt_coefficient_mu 2.884
_exptl_absorpt_correction_T_max 0.6492
_exptl_absorpt_correction_T_min 0.5361
_exptl_absorpt_correction_type empirical
_exptl_absorpt_process_details sadabs
_exptl_crystal_colour yellow
_exptl_crystal_density_diffrn 1.608
_exptl_crystal_density_method 'not measured'
_exptl_crystal_description prism
_exptl_crystal_F_000 4656
_exptl_crystal_size_max 0.25
_exptl_crystal_size_mid 0.22
_exptl_crystal_size_min 0.16
_refine_diff_density_max 1.246
_refine_diff_density_min -0.718
_refine_diff_density_rms 0.136
_refine_ls_extinction_method none
_refine_ls_goodness_of_fit_ref 1.239
_refine_ls_hydrogen_treatment constr
_refine_ls_matrix_type full
_refine_ls_number_parameters 907
_refine_ls_number_reflns 16877
_refine_ls_number_restraints 0
_refine_ls_restrained_S_all 1.239
_refine_ls_R_factor_all 0.0632
_refine_ls_R_factor_gt 0.0454
_refine_ls_shift/su_max 0.004
_refine_ls_shift/su_mean 0.000
_refine_ls_structure_factor_coef Fsqd
_refine_ls_weighting_details 'calc w=1/[\s^2^(Fo^2^)+(0.0135P)^2^+80.4073P] where P=(Fo^2^+2Fc^2^)/3'
_refine_ls_weighting_scheme calc
_refine_ls_wR_factor_gt 0.0964
_refine_ls_wR_factor_ref 0.1033
_reflns_number_gt 13545
_reflns_number_total 16877
_reflns_threshold_expression >2sigma(I)
_cod_data_source_file c3dt53003e.txt
_cod_data_source_block 2
_cod_original_sg_symbol_H-M 'P 21/c'
_cod_database_code 7029074

loop_
_symmetry_equiv_pos_as_xyz
'x, y, z'
'-x, y+1/2, -z+1/2'
'-x, -y, -z'
'x, -y-1/2, z-1/2'

loop_
_atom_site_label
_atom_site_type_symbol
_atom_site_fract_x
_atom_site_fract_y
_atom_site_fract_z
_atom_site_U_iso_or_equiv
_atom_site_adp_type
_atom_site_occupancy
_atom_site_symmetry_multiplicity
_atom_site_calc_flag
_atom_site_refinement_flags
Pd1 Pd 0.18476(2) 0.27257(3) 0.65603(2) 0.01604(11) Uani 1 1 d .
C1 C 0.2693(4) 0.3590(5) 0.7817(4) 0.046(2) Uani 1 1 d .
H1A H 0.2862 0.3976 0.7603 0.069 Uiso 1 1 calc R
H1B H 0.2969 0.3474 0.8177 0.069 Uiso 1 1 calc R
H1C H 0.2327 0.3779 0.7906 0.069 Uiso 1 1 calc R
P1 P 0.25470(8) 0.27408(11) 0.73829(8) 0.0253(4) Uani 1 1 d .
Ga1 Ga 0.18183(3) 0.35181(4) 0.56684(3) 0.02092(17) Uani 1 1 d .
Pd2 Pd 0.09370(2) 0.16399(3) 0.66029(2) 0.02409(13) Uani 1 1 d .
C73 C 0.3973(3) 0.9265(4) 0.2747(3) 0.0220(15) Uani 1 1 d .
C2 C 0.3288(4) 0.2469(8) 0.7350(5) 0.075(4) Uani 1 1 d .
H2A H 0.3289 0.1953 0.7202 0.113 Uiso 1 1 calc R
H2B H 0.3535 0.2494 0.7737 0.113 Uiso 1 1 calc R
H2C H 0.3442 0.2814 0.7093 0.113 Uiso 1 1 calc R
P2 P 0.05314(9) 0.06695(11) 0.69970(9) 0.0288(4) Uani 1 1 d .
Ga2 Ga 0.08151(3) 0.30264(4) 0.66767(3) 0.01798(16) Uani 1 1 d .
Pd3 Pd 0.09857(2) 0.26386(3) 0.56819(2) 0.01548(11) Uani 1 1 d .
C3 C 0.2376(5) 0.2083(6) 0.7930(4) 0.061(3) Uani 1 1 d .
H3A H 0.2025 0.2256 0.8058 0.092 Uiso 1 1 calc R
H3B H 0.2705 0.2067 0.8261 0.092 Uiso 1 1 calc R
H3C H 0.2308 0.1577 0.7763 0.092 Uiso 1 1 calc R
P3 P 0.02025(8) 0.24729(11) 0.49539(8) 0.0233(4) Uani 1 1 d .
Ga3 Ga 0.16485(3) 0.15000(4) 0.59667(3) 0.02113(17) Uani 1 1 d .
Pd5 Pd 0.42134(2) 0.68325(3) 0.33310(2) 0.02357(13) Uani 1 1 d .
C5 C 0.0156(5) -0.0026(7) 0.6499(5) 0.082(4) Uani 1 1 d .
H5A H 0.0284 0.0016 0.6131 0.123 Uiso 1 1 calc R
H5B H -0.0267 0.0060 0.6437 0.123 Uiso 1 1 calc R
H5C H 0.0247 -0.0532 0.6660 0.123 Uiso 1 1 calc R
P5 P 0.46673(8) 0.60891(10) 0.27823(8) 0.0242(4) Uani 1 1 d .
Ga5 Ga 0.35871(3) 0.63707(4) 0.39839(3) 0.01941(16) Uani 1 1 d .
Pd4 Pd 0.40147(2) 0.76511(3) 0.43079(2) 0.01458(11) Uani 1 1 d .
C4 C 0.1033(6) 0.0053(6) 0.7461(6) 0.087(3) Uani 1 1 d .
H4A H 0.1345 -0.0101 0.7264 0.130 Uiso 1 1 calc R
H4B H 0.0823 -0.0394 0.7553 0.130 Uiso 1 1 calc R
H4C H 0.1204 0.0321 0.7817 0.130 Uiso 1 1 calc R
P4 P 0.47908(8) 0.77183(10) 0.50587(8) 0.0221(4) Uani 1 1 d .
Ga4 Ga 0.30570(3) 0.82507(4) 0.43360(3) 0.02163(17) Uani 1 1 d .
Pd6 Pd 0.31454(2) 0.75723(3) 0.34315(2) 0.01406(11) Uani 1 1 d .
C6 C -0.0021(6) 0.0784(6) 0.7420(6) 0.087(3) Uani 1 1 d .
H6A H -0.0331 0.1116 0.7216 0.130 Uiso 1 1 calc R
H6B H 0.0154 0.1009 0.7793 0.130 Uiso 1 1 calc R
H6C H -0.0187 0.0290 0.7482 0.130 Uiso 1 1 calc R
P6 P 0.24309(8) 0.74900(10) 0.26246(8) 0.0205(4) Uani 1 1 d .
Ga6 Ga 0.41086(3) 0.82175(4) 0.33547(3) 0.01704(16) Uani 1 1 d .
C7 C -0.0311(4) 0.3236(5) 0.4728(4) 0.055(3) Uani 1 1 d .
H7A H -0.0117 0.3640 0.4554 0.083 Uiso 1 1 calc R
H7B H -0.0448 0.3434 0.5063 0.083 Uiso 1 1 calc R
H7C H -0.0645 0.3047 0.4444 0.083 Uiso 1 1 calc R
C10 C 0.1694(3) 0.4665(4) 0.5139(3) 0.0313(18) Uani 1 1 d .
C9 C 0.0333(4) 0.2179(7) 0.4254(4) 0.064(3) Uani 1 1 d .
H9A H -0.0040 0.2143 0.3978 0.097 Uiso 1 1 calc R
H9B H 0.0527 0.1685 0.4290 0.097 Uiso 1 1 calc R
H9C H 0.0584 0.2551 0.4116 0.097 Uiso 1 1 calc R
C8 C -0.0284(4) 0.1721(6) 0.5087(5) 0.064(3) Uani 1 1 d .
H8A H -0.0592 0.1647 0.4743 0.096 Uiso 1 1 calc R
H8B H -0.0461 0.1858 0.5414 0.096 Uiso 1 1 calc R
H8C H -0.0061 0.1252 0.5175 0.096 Uiso 1 1 calc R
C11 C 0.2132(3) 0.4772(4) 0.5638(3) 0.0293(17) Uani 1 1 d .
C14 C 0.1911(3) 0.4153(5) 0.4779(3) 0.0315(18) Uani 1 1 d .
C13 C 0.2488(3) 0.3935(4) 0.5055(3) 0.0271(17) Uani 1 1 d .
C12 C 0.2624(3) 0.4314(4) 0.5587(3) 0.0285(17) Uani 1 1 d .
C16 C 0.2118(4) 0.5299(5) 0.6125(4) 0.050(2) Uani 1 1 d .
H16A H 0.2333 0.5760 0.6073 0.075 Uiso 1 1 calc R
H16B H 0.2301 0.5057 0.6489 0.075 Uiso 1 1 calc R
H16C H 0.1712 0.5426 0.6134 0.075 Uiso 1 1 calc R
C15 C 0.1117(4) 0.5053(6) 0.4991(4) 0.059(3) Uani 1 1 d .
H15A H 0.1141 0.5470 0.4725 0.088 Uiso 1 1 calc R
H15B H 0.1014 0.5252 0.5344 0.088 Uiso 1 1 calc R
H15C H 0.0818 0.4694 0.4808 0.088 Uiso 1 1 calc R
C17 C 0.3194(4) 0.4259(6) 0.6012(4) 0.050(2) Uani 1 1 d .
H17A H 0.3420 0.3832 0.5910 0.075 Uiso 1 1 calc R
H17B H 0.3118 0.4183 0.6400 0.075 Uiso 1 1 calc R
H17C H 0.3417 0.4726 0.6003 0.075 Uiso 1 1 calc R
C18 C 0.2898(4) 0.3482(5) 0.4783(4) 0.046(2) Uani 1 1 d .
H18A H 0.2680 0.3092 0.4536 0.069 Uiso 1 1 calc R
H18B H 0.3192 0.3243 0.5085 0.069 Uiso 1 1 calc R
H18C H 0.3094 0.3814 0.4551 0.069 Uiso 1 1 calc R
C19 C 0.1598(5) 0.3903(6) 0.4190(4) 0.058(3) Uani 1 1 d .
H19A H 0.1597 0.4316 0.3914 0.086 Uiso 1 1 calc R
H19B H 0.1195 0.3765 0.4203 0.086 Uiso 1 1 calc R
H19C H 0.1800 0.3465 0.4069 0.086 Uiso 1 1 calc R
C21 C 0.0807(3) 0.4217(4) 0.7151(3) 0.0213(15) Uani 1 1 d .
C20 C 0.0344(3) 0.4210(4) 0.6653(3) 0.0217(15) Uani 1 1 d .
C22 C 0.0677(3) 0.3673(4) 0.7548(3) 0.0207(15) Uani 1 1 d .
C27 C 0.1044(3) 0.3501(5) 0.8125(3) 0.0325(18) Uani 1 1 d .
H27A H 0.0993 0.2971 0.8221 0.049 Uiso 1 1 calc R
H27B H 0.0925 0.3825 0.8416 0.049 Uiso 1 1 calc R
H27C H 0.1456 0.3596 0.8118 0.049 Uiso 1 1 calc R
C26 C 0.1323(3) 0.4735(4) 0.7234(3) 0.0303(17) Uani 1 1 d .
H26A H 0.1628 0.4511 0.7058 0.045 Uiso 1 1 calc R
H26B H 0.1475 0.4811 0.7647 0.045 Uiso 1 1 calc R
H26C H 0.1203 0.5222 0.7051 0.045 Uiso 1 1 calc R
C25 C 0.0281(4) 0.4711(5) 0.6137(3) 0.0355(19) Uani 1 1 d .
H25A H 0.0042 0.4459 0.5803 0.053 Uiso 1 1 calc R
H25B H 0.0669 0.4820 0.6058 0.053 Uiso 1 1 calc R
H25C H 0.0093 0.5184 0.6213 0.053 Uiso 1 1 calc R
C24 C -0.0073(3) 0.3660(4) 0.6757(3) 0.0177(14) Uani 1 1 d .
C23 C 0.0141(3) 0.3340(4) 0.7302(3) 0.0229(15) Uani 1 1 d .
C30 C 0.2087(3) 0.1157(4) 0.5185(3) 0.0264(17) Uani 1 1 d .
C29 C -0.0639(3) 0.3476(5) 0.6359(3) 0.0343(19) Uani 1 1 d .
H29A H -0.0578 0.3451 0.5962 0.051 Uiso 1 1 calc R
H29B H -0.0927 0.3868 0.6387 0.051 Uiso 1 1 calc R
H29C H -0.0782 0.2987 0.6466 0.051 Uiso 1 1 calc R
C28 C -0.0179(3) 0.2754(4) 0.7583(3) 0.0323(18) Uani 1 1 d .
H28A H -0.0418 0.2440 0.7285 0.048 Uiso 1 1 calc R
H28B H -0.0431 0.3006 0.7809 0.048 Uiso 1 1 calc R
H28C H 0.0105 0.2436 0.7838 0.048 Uiso 1 1 calc R
C31 C 0.2535(3) 0.1213(4) 0.5678(3) 0.0257(16) Uani 1 1 d .
C32 C 0.2440(3) 0.0628(4) 0.6064(3) 0.0303(18) Uani 1 1 d .
C35 C 0.2027(4) 0.1659(5) 0.4657(3) 0.0343(18) Uani 1 1 d .
H35A H 0.2389 0.1637 0.4507 0.051 Uiso 1 1 calc R
H35B H 0.1955 0.2180 0.4762 0.051 Uiso 1 1 calc R
H35C H 0.1700 0.1482 0.4359 0.051 Uiso 1 1 calc R
C34 C 0.1712(3) 0.0533(4) 0.5256(3) 0.0254(16) Uani 1 1 d .
C33 C 0.1935(4) 0.0222(4) 0.5797(3) 0.0307(18) Uani 1 1 d .
C36 C 0.3028(3) 0.1770(5) 0.5765(4) 0.038(2) Uani 1 1 d .
H36A H 0.3235 0.1731 0.5445 0.057 Uiso 1 1 calc R
H36B H 0.3299 0.1661 0.6129 0.057 Uiso 1 1 calc R
H36C H 0.2871 0.2281 0.5777 0.057 Uiso 1 1 calc R
C46 C 0.1874(4) 0.6754(5) 0.2573(4) 0.044(2) Uani 1 1 d .
H46A H 0.1637 0.6743 0.2181 0.066 Uiso 1 1 calc R
H46B H 0.1622 0.6860 0.2848 0.066 Uiso 1 1 calc R
H46C H 0.2064 0.6263 0.2663 0.066 Uiso 1 1 calc R
C45 C 0.5285(4) 0.5551(6) 0.3160(4) 0.065(3) Uani 1 1 d .
H45A H 0.5417 0.5204 0.2890 0.097 Uiso 1 1 calc R
H45B H 0.5170 0.5262 0.3471 0.097 Uiso 1 1 calc R
H45C H 0.5605 0.5896 0.3322 0.097 Uiso 1 1 calc R
C44 C 0.4957(6) 0.6433(6) 0.2175(5) 0.071(4) Uani 1 1 d .
H44A H 0.5077 0.6004 0.1965 0.107 Uiso 1 1 calc R
H44B H 0.5295 0.6758 0.2315 0.107 Uiso 1 1 calc R
H44C H 0.4654 0.6722 0.1916 0.107 Uiso 1 1 calc R
C43 C 0.4204(4) 0.5358(5) 0.2400(4) 0.047(2) Uani 1 1 d .
H43A H 0.3875 0.5590 0.2133 0.070 Uiso 1 1 calc R
H43B H 0.4055 0.5040 0.2677 0.070 Uiso 1 1 calc R
H43C H 0.4431 0.5047 0.2182 0.070 Uiso 1 1 calc R
C42 C 0.5014(4) 0.8643(5) 0.5370(4) 0.051(2) Uani 1 1 d .
H42A H 0.5085 0.8984 0.5066 0.077 Uiso 1 1 calc R
H42B H 0.5373 0.8590 0.5664 0.077 Uiso 1 1 calc R
H42C H 0.4703 0.8850 0.5547 0.077 Uiso 1 1 calc R
C41 C 0.5480(3) 0.7359(5) 0.4921(4) 0.043(2) Uani 1 1 d .
H41A H 0.5611 0.7678 0.4634 0.065 Uiso 1 1 calc R
H41B H 0.5425 0.6841 0.4775 0.065 Uiso 1 1 calc R
H41C H 0.5775 0.7364 0.5280 0.065 Uiso 1 1 calc R
C40 C 0.4740(4) 0.7211(5) 0.5714(3) 0.041(2) Uani 1 1 d .
H40A H 0.4388 0.7372 0.5846 0.062 Uiso 1 1 calc R
H40B H 0.5085 0.7320 0.6013 0.062 Uiso 1 1 calc R
H40C H 0.4719 0.6668 0.5635 0.062 Uiso 1 1 calc R
C39 C 0.1201(4) 0.0254(5) 0.4833(4) 0.039(2) Uani 1 1 d .
H39A H 0.1098 0.0621 0.4519 0.059 Uiso 1 1 calc R
H39B H 0.0869 0.0188 0.5023 0.059 Uiso 1 1 calc R
H39C H 0.1298 -0.0230 0.4676 0.059 Uiso 1 1 calc R
C38 C 0.1696(4) -0.0474(5) 0.6037(4) 0.050(3) Uani 1 1 d .
H38A H 0.1283 -0.0537 0.5855 0.076 Uiso 1 1 calc R
H38B H 0.1733 -0.0419 0.6455 0.076 Uiso 1 1 calc R
H38C H 0.1917 -0.0918 0.5957 0.076 Uiso 1 1 calc R
C37 C 0.2814(4) 0.0455(5) 0.6641(4) 0.052(3) Uani 1 1 d .
H37A H 0.2777 -0.0081 0.6729 0.078 Uiso 1 1 calc R
H37B H 0.2687 0.0763 0.6936 0.078 Uiso 1 1 calc R
H37C H 0.3223 0.0571 0.6634 0.078 Uiso 1 1 calc R
C49 C 0.2450(3) 0.9325(4) 0.4325(3) 0.0270(17) Uani 1 1 d .
C48 C 0.2708(4) 0.7298(6) 0.1980(3) 0.047(2) Uani 1 1 d .
H48A H 0.2383 0.7290 0.1646 0.070 Uiso 1 1 calc R
H48B H 0.2905 0.6807 0.2018 0.070 Uiso 1 1 calc R
H48C H 0.2986 0.7693 0.1928 0.070 Uiso 1 1 calc R
C47 C 0.1952(3) 0.8289(5) 0.2369(4) 0.041(2) Uani 1 1 d .
H47A H 0.2189 0.8742 0.2355 0.062 Uiso 1 1 calc R
H47B H 0.1685 0.8373 0.2632 0.062 Uiso 1 1 calc R
H47C H 0.1726 0.8179 0.1982 0.062 Uiso 1 1 calc R
C52 C 0.2339(3) 0.8343(4) 0.4922(3) 0.0312(18) Uani 1 1 d .
C51 C 0.2832(3) 0.8763(4) 0.5192(3) 0.0289(17) Uani 1 1 d .
C50 C 0.2901(3) 0.9376(4) 0.4826(3) 0.0259(16) Uani 1 1 d .
C55 C 0.3355(4) 0.9981(5) 0.4968(3) 0.037(2) Uani 1 1 d .
H55A H 0.3745 0.9753 0.5033 0.056 Uiso 1 1 calc R
H55B H 0.3305 1.0248 0.5318 0.056 Uiso 1 1 calc R
H55C H 0.3312 1.0339 0.4647 0.056 Uiso 1 1 calc R
C54 C 0.2340(4) 0.9877(5) 0.3833(4) 0.038(2) Uani 1 1 d .
H54A H 0.2373 0.9616 0.3475 0.057 Uiso 1 1 calc R
H54B H 0.2630 1.0284 0.3909 0.057 Uiso 1 1 calc R
H54C H 0.1947 1.0089 0.3793 0.057 Uiso 1 1 calc R
C53 C 0.2099(3) 0.8694(4) 0.4386(3) 0.0273(17) Uani 1 1 d .
C64 C 0.2210(3) 0.5970(5) 0.4078(4) 0.038(2) Uani 1 1 d .
H64A H 0.2219 0.6514 0.4007 0.058 Uiso 1 1 calc R
H64B H 0.2026 0.5876 0.4409 0.058 Uiso 1 1 calc R
H64C H 0.1984 0.5717 0.3737 0.058 Uiso 1 1 calc R
C63 C 0.3235(3) 0.5753(4) 0.4731(3) 0.0281(17) Uani 1 1 d .
C62 C 0.3743(3) 0.5353(4) 0.4688(3) 0.0287(17) Uani 1 1 d .
C61 C 0.3649(3) 0.5018(4) 0.4138(3) 0.0289(17) Uani 1 1 d .
C60 C 0.3086(3) 0.5201(4) 0.3836(3) 0.0280(17) Uani 1 1 d .
C59 C 0.2818(3) 0.5669(4) 0.4204(3) 0.0288(17) Uani 1 1 d .
C58 C 0.1569(4) 0.8443(5) 0.3959(4) 0.045(2) Uani 1 1 d .
H58A H 0.1539 0.8731 0.3601 0.068 Uiso 1 1 calc R
H58B H 0.1219 0.8529 0.4119 0.068 Uiso 1 1 calc R
H58C H 0.1602 0.7904 0.3879 0.068 Uiso 1 1 calc R
C57 C 0.2067(4) 0.7691(5) 0.5183(4) 0.047(2) Uani 1 1 d .
H57A H 0.1924 0.7316 0.4884 0.071 Uiso 1 1 calc R
H57B H 0.1740 0.7876 0.5346 0.071 Uiso 1 1 calc R
H57C H 0.2360 0.7460 0.5489 0.071 Uiso 1 1 calc R
C56 C 0.3219(4) 0.8615(5) 0.5767(3) 0.045(2) Uani 1 1 d .
H56A H 0.3210 0.8077 0.5858 0.068 Uiso 1 1 calc R
H56B H 0.3081 0.8909 0.6063 0.068 Uiso 1 1 calc R
H56C H 0.3621 0.8764 0.5755 0.068 Uiso 1 1 calc R
C74 C 0.4246(4) 0.8427(5) 0.1943(3) 0.043(2) Uani 1 1 d .
H74A H 0.3931 0.8694 0.1683 0.065 Uiso 1 1 calc R
H74B H 0.4131 0.7901 0.1983 0.065 Uiso 1 1 calc R
H74C H 0.4602 0.8442 0.1785 0.065 Uiso 1 1 calc R
C72 C 0.4251(3) 0.9531(3) 0.3294(3) 0.0198(15) Uani 1 1 d .
C71 C 0.4825(3) 0.9219(4) 0.3407(3) 0.0204(15) Uani 1 1 d .
C70 C 0.4887(3) 0.8769(4) 0.2932(3) 0.0253(16) Uani 1 1 d .
C69 C 0.4360(3) 0.8802(4) 0.2524(3) 0.0228(15) Uani 1 1 d .
C68 C 0.3128(4) 0.6188(5) 0.5232(3) 0.038(2) Uani 1 1 d .
H68A H 0.3215 0.6722 0.5182 0.058 Uiso 1 1 calc R
H68B H 0.3381 0.5997 0.5585 0.058 Uiso 1 1 calc R
H68C H 0.2718 0.6133 0.5262 0.058 Uiso 1 1 calc R
C67 C 0.4274(3) 0.5255(5) 0.5157(4) 0.038(2) Uani 1 1 d .
H67A H 0.4353 0.4715 0.5223 0.056 Uiso 1 1 calc R
H67B H 0.4206 0.5489 0.5512 0.056 Uiso 1 1 calc R
H67C H 0.4610 0.5496 0.5042 0.056 Uiso 1 1 calc R
C66 C 0.4079(4) 0.4490(5) 0.3930(4) 0.041(2) Uani 1 1 d .
H66A H 0.3924 0.4349 0.3528 0.061 Uiso 1 1 calc R
H66B H 0.4134 0.4036 0.4170 0.061 Uiso 1 1 calc R
H66C H 0.4455 0.4748 0.3957 0.061 Uiso 1 1 calc R
C65 C 0.2810(4) 0.4960(5) 0.3237(4) 0.048(2) Uani 1 1 d .
H65A H 0.2922 0.5311 0.2959 0.072 Uiso 1 1 calc R
H65B H 0.2383 0.4959 0.3193 0.072 Uiso 1 1 calc R
H65C H 0.2943 0.4450 0.3166 0.072 Uiso 1 1 calc R
C75 C 0.5430(4) 0.8346(5) 0.2885(4) 0.046(2) Uani 1 1 d .
H75A H 0.5453 0.8298 0.2478 0.069 Uiso 1 1 calc R
H75B H 0.5419 0.7842 0.3053 0.069 Uiso 1 1 calc R
H75C H 0.5773 0.8619 0.3092 0.069 Uiso 1 1 calc R
C77 C 0.3991(3) 1.0057(4) 0.3661(4) 0.0334(18) Uani 1 1 d .
H77A H 0.4013 1.0574 0.3520 0.050 Uiso 1 1 calc R
H77B H 0.4208 1.0023 0.4060 0.050 Uiso 1 1 calc R
H77C H 0.3581 0.9921 0.3644 0.050 Uiso 1 1 calc R
C78 C 0.3360(3) 0.9488(4) 0.2447(4) 0.0369(19) Uani 1 1 d .
H78A H 0.3368 0.9994 0.2282 0.055 Uiso 1 1 calc R
H78B H 0.3103 0.9488 0.2726 0.055 Uiso 1 1 calc R
H78C H 0.3213 0.9126 0.2139 0.055 Uiso 1 1 calc R
C76 C 0.5296(3) 0.9377(5) 0.3929(3) 0.038(2) Uani 1 1 d .
H76A H 0.5506 0.8908 0.4057 0.056 Uiso 1 1 calc R
H76B H 0.5119 0.9577 0.4239 0.056 Uiso 1 1 calc R
H76C H 0.5571 0.9748 0.3829 0.056 Uiso 1 1 calc R

loop_
_atom_site_aniso_label
_atom_site_aniso_U_11
_atom_site_aniso_U_22
_atom_site_aniso_U_33
_atom_site_aniso_U_23
_atom_site_aniso_U_13
_atom_site_aniso_U_12
Pd1 0.0147(3) 0.0166(3) 0.0174(3) 0.0014(2) 0.0046(2) 0.0010(2)
C1 0.045(5) 0.040(5) 0.047(5) -0.010(4) -0.007(4) -0.008(4)
P1 0.0216(10) 0.0277(10) 0.0247(10) -0.0026(8) 0.0001(8) 0.0047(8)
Ga1 0.0202(4) 0.0207(4) 0.0230(4) 0.0052(3) 0.0070(3) -0.0024(3)
Pd2 0.0300(3) 0.0157(3) 0.0310(3) 0.0036(2) 0.0166(2) -0.0014(2)
C73 0.021(4) 0.013(3) 0.031(4) 0.006(3) 0.005(3) 0.000(3)
C2 0.034(5) 0.127(11) 0.058(7) -0.026(7) -0.006(5) 0.032(6)
P2 0.0309(11) 0.0200(10) 0.0397(12) 0.0080(8) 0.0167(9) -0.0012(8)
Ga2 0.0179(4) 0.0185(4) 0.0188(4) -0.0038(3) 0.0067(3) 0.0022(3)
Pd3 0.0157(3) 0.0170(3) 0.0144(3) 0.0005(2) 0.0046(2) 0.0012(2)
C3 0.083(8) 0.045(6) 0.047(6) 0.018(5) -0.010(5) -0.003(5)
P3 0.0201(9) 0.0302(11) 0.0189(10) -0.0060(8) 0.0021(8) 0.0005(8)
Ga3 0.0243(4) 0.0166(4) 0.0242(4) -0.0017(3) 0.0089(3) 0.0054(3)
Pd5 0.0300(3) 0.0152(3) 0.0310(3) -0.0025(2) 0.0189(3) 0.0017(2)
C5 0.081(9) 0.068(8) 0.090(9) 0.003(7) 0.003(7) -0.034(7)
P5 0.0245(10) 0.0216(10) 0.0287(10) -0.0069(8) 0.0108(8) 0.0024(8)
Ga5 0.0217(4) 0.0133(4) 0.0246(4) 0.0023(3) 0.0079(3) -0.0019(3)
Pd4 0.0169(3) 0.0134(2) 0.0141(3) -0.00061(19) 0.0047(2) 0.0002(2)
C4 0.111(7) 0.046(5) 0.122(8) 0.026(5) 0.068(6) 0.009(5)
P4 0.0246(10) 0.0240(10) 0.0167(9) -0.0003(7) 0.0018(8) -0.0026(8)
Ga4 0.0239(4) 0.0211(4) 0.0228(4) -0.0031(3) 0.0118(3) 0.0048(3)
Pd6 0.0147(2) 0.0125(2) 0.0156(3) 0.00020(19) 0.0046(2) 0.00102(19)
C6 0.111(7) 0.046(5) 0.122(8) 0.026(5) 0.068(6) 0.009(5)
P6 0.0186(9) 0.0220(10) 0.0199(9) -0.0012(7) 0.0021(7) -0.0014(7)
Ga6 0.0189(4) 0.0153(4) 0.0179(4) 0.0022(3) 0.0059(3) -0.0023(3)
C7 0.054(6) 0.051(6) 0.049(6) -0.005(5) -0.015(5) 0.022(5)
C10 0.030(4) 0.031(4) 0.036(5) 0.017(3) 0.015(4) -0.002(3)
C9 0.054(6) 0.105(9) 0.030(5) -0.028(5) -0.001(5) 0.013(6)
C8 0.043(6) 0.070(7) 0.072(7) 0.010(6) -0.004(5) -0.028(5)
C11 0.040(5) 0.020(4) 0.034(4) 0.005(3) 0.020(4) -0.008(3)
C14 0.035(4) 0.040(5) 0.021(4) 0.011(3) 0.010(3) -0.008(4)
C13 0.029(4) 0.022(4) 0.035(4) 0.007(3) 0.019(3) -0.005(3)
C12 0.023(4) 0.022(4) 0.042(5) 0.009(3) 0.010(3) -0.009(3)
C16 0.066(6) 0.035(5) 0.057(6) -0.006(4) 0.035(5) -0.020(5)
C15 0.041(5) 0.072(7) 0.066(7) 0.047(6) 0.019(5) 0.017(5)
C17 0.036(5) 0.062(6) 0.050(6) 0.011(5) 0.001(4) -0.016(4)
C18 0.050(5) 0.032(5) 0.067(6) 0.007(4) 0.039(5) -0.001(4)
C19 0.076(7) 0.069(7) 0.027(5) 0.009(5) 0.010(5) -0.012(6)
C21 0.022(4) 0.023(4) 0.020(4) -0.005(3) 0.010(3) 0.005(3)
C20 0.023(4) 0.023(4) 0.021(4) -0.006(3) 0.009(3) 0.007(3)
C22 0.024(4) 0.020(4) 0.020(4) -0.002(3) 0.009(3) 0.005(3)
C27 0.033(4) 0.044(5) 0.022(4) 0.002(3) 0.010(3) 0.001(4)
C26 0.031(4) 0.033(4) 0.027(4) -0.006(3) 0.007(3) -0.007(3)
C25 0.035(5) 0.041(5) 0.032(4) 0.009(4) 0.009(4) 0.007(4)
C24 0.019(3) 0.016(3) 0.021(4) -0.002(3) 0.010(3) 0.006(3)
C23 0.023(4) 0.023(4) 0.027(4) 0.002(3) 0.015(3) 0.006(3)
C30 0.034(4) 0.023(4) 0.029(4) -0.003(3) 0.021(3) 0.001(3)
C29 0.024(4) 0.047(5) 0.032(4) 0.000(4) 0.008(3) -0.002(4)
C28 0.034(4) 0.029(4) 0.036(5) 0.009(3) 0.014(4) -0.004(3)
C31 0.029(4) 0.020(4) 0.029(4) -0.002(3) 0.010(3) 0.006(3)
C32 0.034(4) 0.024(4) 0.033(4) -0.003(3) 0.007(4) 0.014(3)
C35 0.039(5) 0.035(5) 0.031(4) -0.001(4) 0.013(4) 0.005(4)
C34 0.025(4) 0.021(4) 0.032(4) -0.011(3) 0.012(3) 0.006(3)
C33 0.043(5) 0.017(4) 0.037(5) -0.002(3) 0.021(4) 0.009(3)
C36 0.026(4) 0.037(5) 0.053(5) -0.007(4) 0.009(4) 0.003(4)
C46 0.032(5) 0.046(5) 0.048(5) 0.006(4) -0.006(4) -0.014(4)
C45 0.049(6) 0.084(8) 0.055(6) -0.028(6) -0.003(5) 0.035(6)
C44 0.124(10) 0.038(6) 0.077(8) 0.002(5) 0.079(8) 0.007(6)
C43 0.039(5) 0.052(6) 0.049(6) -0.025(5) 0.012(4) -0.005(4)
C42 0.070(7) 0.039(5) 0.039(5) -0.007(4) -0.003(5) -0.016(5)
C41 0.031(5) 0.057(6) 0.039(5) 0.005(4) 0.002(4) 0.007(4)
C40 0.039(5) 0.060(6) 0.024(4) 0.007(4) 0.002(4) -0.002(4)
C39 0.038(5) 0.033(5) 0.049(5) -0.012(4) 0.014(4) -0.006(4)
C38 0.073(7) 0.024(5) 0.064(6) 0.008(4) 0.036(5) 0.008(4)
C37 0.060(6) 0.040(5) 0.048(6) 0.005(4) -0.008(5) 0.032(5)
C49 0.026(4) 0.034(4) 0.023(4) -0.005(3) 0.010(3) 0.011(3)
C48 0.040(5) 0.073(7) 0.026(5) -0.008(4) 0.003(4) 0.001(5)
C47 0.031(4) 0.051(6) 0.036(5) 0.010(4) -0.009(4) 0.005(4)
C52 0.038(4) 0.029(4) 0.035(4) -0.008(3) 0.025(4) 0.003(3)
C51 0.032(4) 0.039(5) 0.021(4) -0.005(3) 0.019(3) 0.004(3)
C50 0.028(4) 0.022(4) 0.033(4) -0.010(3) 0.017(3) 0.006(3)
C55 0.043(5) 0.038(5) 0.033(5) -0.016(4) 0.013(4) -0.002(4)
C54 0.038(5) 0.037(5) 0.042(5) 0.004(4) 0.016(4) 0.011(4)
C53 0.026(4) 0.027(4) 0.034(4) -0.009(3) 0.019(3) 0.002(3)
C64 0.027(4) 0.033(5) 0.056(6) 0.005(4) 0.011(4) -0.003(3)
C63 0.035(4) 0.018(4) 0.037(5) 0.013(3) 0.021(4) 0.001(3)
C62 0.024(4) 0.025(4) 0.037(5) 0.011(3) 0.007(3) -0.006(3)
C61 0.032(4) 0.016(4) 0.041(5) 0.007(3) 0.011(4) -0.003(3)
C60 0.035(4) 0.012(3) 0.037(4) 0.002(3) 0.009(4) -0.011(3)
C59 0.027(4) 0.021(4) 0.040(5) 0.013(3) 0.012(4) -0.001(3)
C58 0.034(5) 0.058(6) 0.049(5) -0.011(5) 0.018(4) -0.005(4)
C57 0.058(6) 0.039(5) 0.060(6) -0.002(4) 0.046(5) 0.000(4)
C56 0.058(6) 0.052(6) 0.030(5) 0.004(4) 0.021(4) 0.003(5)
C74 0.070(6) 0.037(5) 0.029(5) -0.009(4) 0.024(4) -0.007(4)
C72 0.025(4) 0.006(3) 0.030(4) 0.001(3) 0.010(3) -0.003(3)
C71 0.024(4) 0.014(3) 0.024(4) 0.003(3) 0.005(3) -0.009(3)
C70 0.027(4) 0.017(4) 0.037(4) 0.004(3) 0.018(3) -0.002(3)
C69 0.034(4) 0.022(4) 0.014(3) 0.001(3) 0.007(3) -0.007(3)
C68 0.045(5) 0.036(5) 0.039(5) 0.020(4) 0.018(4) 0.006(4)
C67 0.034(5) 0.039(5) 0.039(5) 0.012(4) 0.004(4) 0.004(4)
C66 0.043(5) 0.028(5) 0.054(6) 0.005(4) 0.015(4) 0.005(4)
C65 0.047(6) 0.037(5) 0.051(6) -0.008(4) -0.011(4) -0.005(4)
C75 0.035(5) 0.034(5) 0.078(7) -0.005(5) 0.033(5) -0.001(4)
C77 0.028(4) 0.027(4) 0.046(5) -0.011(4) 0.012(4) 0.000(3)
C78 0.035(5) 0.026(4) 0.045(5) 0.007(4) -0.002(4) 0.004(3)
C76 0.035(5) 0.039(5) 0.037(5) 0.007(4) 0.002(4) -0.010(4)

loop_
_atom_type_symbol
_atom_type_description
_atom_type_scat_dispersion_real
_atom_type_scat_dispersion_imag
_atom_type_scat_source
C C 0.0033 0.0016 'International Tables Vol C Tables 4.2.6.8 and 6.1.1.4'
H H 0.0000 0.0000 'International Tables Vol C Tables 4.2.6.8 and 6.1.1.4'
P P 0.1023 0.0942 'International Tables Vol C Tables 4.2.6.8 and 6.1.1.4'
Ga Ga 0.2307 1.6083 'International Tables Vol C Tables 4.2.6.8 and 6.1.1.4'
Pd Pd -0.9988 1.0072 'International Tables Vol C Tables 4.2.6.8 and 6.1.1.4'

loop_
_geom_angle_atom_site_label_1
_geom_angle_atom_site_label_2
_geom_angle_atom_site_label_3
_geom_angle
P1 Pd1 Ga1 127.07(6)
P1 Pd1 Ga2 115.94(5)
Ga1 Pd1 Ga2 96.26(3)
P1 Pd1 Ga3 119.73(6)
Ga1 Pd1 Ga3 92.34(3)
Ga2 Pd1 Ga3 99.55(3)
P1 Pd1 Pd3 174.30(6)
Ga1 Pd1 Pd3 58.43(2)
Ga2 Pd1 Pd3 59.93(2)
Ga3 Pd1 Pd3 59.12(2)
P1 Pd1 Pd2 112.60(6)
Ga1 Pd1 Pd2 120.32(3)
Ga2 Pd1 Pd2 54.04(2)
Ga3 Pd1 Pd2 53.46(2)
Pd3 Pd1 Pd2 61.955(19)
C2 P1 C1 100.0(5)
C2 P1 C3 102.0(6)
C1 P1 C3 99.6(5)
C2 P1 Pd1 119.1(3)
C1 P1 Pd1 121.0(3)
C3 P1 Pd1 112.0(3)
C11 Ga1 C10 34.8(3)
C11 Ga1 C12 35.2(3)
C10 Ga1 C12 57.7(3)
C11 Ga1 C14 56.9(3)
C10 Ga1 C14 34.0(3)
C12 Ga1 C14 56.5(3)
C11 Ga1 C13 57.1(2)
C10 Ga1 C13 56.9(2)
C12 Ga1 C13 33.7(3)
C14 Ga1 C13 33.9(3)
C11 Ga1 Pd3 147.19(19)
C10 Ga1 Pd3 121.93(19)
C12 Ga1 Pd3 175.5(2)
C14 Ga1 Pd3 120.35(19)
C13 Ga1 Pd3 141.89(18)
C11 Ga1 Pd1 126.61(19)
C10 Ga1 Pd1 153.8(2)
C12 Ga1 Pd1 120.49(19)
C14 Ga1 Pd1 171.0(2)
C13 Ga1 Pd1 138.59(18)
Pd3 Ga1 Pd1 62.06(2)
P2 Pd2 Ga3 124.53(6)
P2 Pd2 Ga2 131.41(6)
Ga3 Pd2 Ga2 104.06(3)
P2 Pd2 Pd3 151.90(6)
Ga3 Pd2 Pd3 57.00(2)
Ga2 Pd2 Pd3 57.23(2)
P2 Pd2 Pd1 153.86(6)
Ga3 Pd2 Pd1 56.90(2)
Ga2 Pd2 Pd1 55.85(2)
Pd3 Pd2 Pd1 53.891(17)
C69 C73 C72 109.3(6)
C69 C73 C78 126.6(7)
C72 C73 C78 124.0(6)
C69 C73 Ga6 75.5(4)
C72 C73 Ga6 73.6(4)
C78 C73 Ga6 119.6(5)
C6 P2 C4 100.4(6)
C6 P2 C5 97.6(6)
C4 P2 C5 98.9(6)
C6 P2 Pd2 123.6(4)
C4 P2 Pd2 116.0(4)
C5 P2 Pd2 116.1(4)
C20 Ga2 C21 35.0(2)
C20 Ga2 C24 35.0(2)
C21 Ga2 C24 57.4(2)
C20 Ga2 C23 57.1(2)
C21 Ga2 C23 56.3(2)
C24 Ga2 C23 33.8(2)
C20 Ga2 C22 57.5(2)
C21 Ga2 C22 34.2(2)
C24 Ga2 C22 56.5(2)
C23 Ga2 C22 33.4(2)
C20 Ga2 Pd2 159.29(18)
C21 Ga2 Pd2 156.54(17)
C24 Ga2 Pd2 125.58(16)
C23 Ga2 Pd2 111.48(17)
C22 Ga2 Pd2 124.13(16)
C20 Ga2 Pd1 129.17(17)
C21 Ga2 Pd1 109.54(16)
C24 Ga2 Pd1 164.17(16)
C23 Ga2 Pd1 149.27(17)
C22 Ga2 Pd1 118.84(16)
Pd2 Ga2 Pd1 70.11(2)
C20 Ga2 Pd3 111.98(17)
C21 Ga2 Pd3 133.34(17)
C24 Ga2 Pd3 119.77(16)
C23 Ga2 Pd3 149.46(18)
C22 Ga2 Pd3 167.52(16)
Pd2 Ga2 Pd3 68.19(2)
Pd1 Ga2 Pd3 61.01(2)
P3 Pd3 Ga1 125.60(6)
P3 Pd3 Ga3 116.90(5)
Ga1 Pd3 Ga3 93.69(3)
P3 Pd3 Ga2 118.87(5)
Ga1 Pd3 Ga2 96.39(3)
Ga3 Pd3 Ga2 99.69(3)
P3 Pd3 Pd1 174.84(6)
Ga1 Pd3 Pd1 59.51(2)
Ga3 Pd3 Pd1 60.21(2)
Ga2 Pd3 Pd1 59.05(2)
P3 Pd3 Pd2 110.70(5)
Ga1 Pd3 Pd2 123.60(3)
Ga3 Pd3 Pd2 54.43(2)
Ga2 Pd3 Pd2 54.58(2)
Pd1 Pd3 Pd2 64.15(2)
C7 P3 C8 101.4(5)
C7 P3 C9 99.6(5)
C8 P3 C9 100.0(5)
C7 P3 Pd3 120.8(3)
C8 P3 Pd3 113.5(3)
C9 P3 Pd3 118.1(3)
C31 Ga3 C30 34.5(3)
C31 Ga3 C32 35.0(3)
C30 Ga3 C32 57.3(3)
C31 Ga3 C33 57.5(3)
C30 Ga3 C33 56.8(2)
C32 Ga3 C33 34.3(3)
C31 Ga3 C34 57.8(2)
C30 Ga3 C34 35.0(2)
C32 Ga3 C34 56.9(3)
C33 Ga3 C34 33.5(3)
C31 Ga3 Pd2 159.16(18)
C30 Ga3 Pd2 162.31(19)
C32 Ga3 Pd2 127.57(19)
C33 Ga3 Pd2 115.95(18)
C34 Ga3 Pd2 129.55(17)
C31 Ga3 Pd3 127.92(18)
C30 Ga3 Pd3 109.38(18)
C32 Ga3 Pd3 162.9(2)
C33 Ga3 Pd3 150.6(2)
C34 Ga3 Pd3 119.63(18)
Pd2 Ga3 Pd3 68.56(2)
C31 Ga3 Pd1 105.53(18)
C30 Ga3 Pd1 125.69(18)
C32 Ga3 Pd1 116.27(19)
C33 Ga3 Pd1 148.7(2)
C34 Ga3 Pd1 160.62(18)
Pd2 Ga3 Pd1 69.64(2)
Pd3 Ga3 Pd1 60.68(2)
P5 Pd5 Ga6 130.76(6)
P5 Pd5 Ga5 124.94(6)
Ga6 Pd5 Ga5 103.92(3)
P5 Pd5 Pd4 159.55(6)
Ga6 Pd5 Pd4 56.06(2)
Ga5 Pd5 Pd4 56.35(2)
P5 Pd5 Pd6 146.19(6)
Ga6 Pd5 Pd6 56.78(2)
Ga5 Pd5 Pd6 57.65(2)
Pd4 Pd5 Pd6 54.003(17)
C45 P5 C43 101.9(5)
C45 P5 C44 100.4(6)
C43 P5 C44 97.1(5)
C45 P5 Pd5 116.3(3)
C43 P5 Pd5 113.7(3)
C44 P5 Pd5 123.6(3)
C59 Ga5 C63 35.4(3)
C59 Ga5 C60 35.6(3)
C63 Ga5 C60 58.0(3)
C59 Ga5 C61 57.6(3)
C63 Ga5 C61 56.6(3)
C60 Ga5 C61 34.0(3)
C59 Ga5 C62 57.7(2)
C63 Ga5 C62 34.0(2)
C60 Ga5 C62 56.9(3)
C61 Ga5 C62 33.7(3)
C59 Ga5 Pd5 153.8(2)
C63 Ga5 Pd5 163.76(19)
C60 Ga5 Pd5 122.25(19)
C61 Ga5 Pd5 113.32(18)
C62 Ga5 Pd5 130.43(18)
C59 Ga5 Pd4 133.2(2)
C63 Ga5 Pd4 111.27(19)
C60 Ga5 Pd4 168.42(19)
C61 Ga5 Pd4 146.26(19)
C62 Ga5 Pd4 117.45(19)
Pd5 Ga5 Pd4 69.30(2)
C59 Ga5 Pd6 107.73(18)
C63 Ga5 Pd6 126.34(18)
C60 Ga5 Pd6 120.55(19)
C61 Ga5 Pd6 152.97(19)
C62 Ga5 Pd6 160.16(18)
Pd5 Ga5 Pd6 68.85(2)
Pd4 Ga5 Pd6 60.73(2)
P4 Pd4 Ga4 122.39(5)
P4 Pd4 Ga6 118.68(5)
Ga4 Pd4 Ga6 95.52(3)
P4 Pd4 Ga5 119.15(5)
Ga4 Pd4 Ga5 95.11(3)
Ga6 Pd4 Ga5 100.70(3)
P4 Pd4 Pd6 178.55(5)
Ga4 Pd4 Pd6 58.88(2)
Ga6 Pd4 Pd6 60.09(2)
Ga5 Pd4 Pd6 60.89(2)
P4 Pd4 Pd5 115.29(5)
Ga4 Pd4 Pd5 122.32(3)
Ga6 Pd4 Pd5 54.32(2)
Ga5 Pd4 Pd5 54.35(2)
Pd6 Pd4 Pd5 63.444(19)
C40 P4 C41 101.1(4)
C40 P4 C42 99.3(4)
C41 P4 C42 101.3(5)
C40 P4 Pd4 117.5(3)
C41 P4 Pd4 115.8(3)
C42 P4 Pd4 118.7(3)
C49 Ga4 C50 34.8(3)
C49 Ga4 C51 57.8(3)
C50 Ga4 C51 34.8(3)
C49 Ga4 C52 57.5(3)
C50 Ga4 C52 57.5(3)
C51 Ga4 C52 34.4(3)
C49 Ga4 C53 34.4(3)
C50 Ga4 C53 57.5(2)
C51 Ga4 C53 57.5(3)
C52 Ga4 C53 34.6(3)
C49 Ga4 Pd4 151.79(19)
C50 Ga4 Pd4 126.88(18)
C51 Ga4 Pd4 122.79(19)
C52 Ga4 Pd4 141.7(2)
C53 Ga4 Pd4 173.77(18)
C49 Ga4 Pd6 122.00(18)
C50 Ga4 Pd6 150.54(19)
C51 Ga4 Pd6 170.25(19)
C52 Ga4 Pd6 136.1(2)
C53 Ga4 Pd6 116.09(18)
Pd4 Ga4 Pd6 62.69(2)
P6 Pd6 Ga4 125.24(5)
P6 Pd6 Ga6 118.31(5)
Ga4 Pd6 Ga6 94.17(3)
P6 Pd6 Pd4 175.98(5)
Ga4 Pd6 Pd4 58.43(2)
Ga6 Pd6 Pd4 58.49(2)
P6 Pd6 Ga5 121.29(5)
Ga4 Pd6 Ga5 93.20(3)
Ga6 Pd6 Ga5 97.85(3)
Pd4 Pd6 Ga5 58.38(2)
P6 Pd6 Pd5 113.77(5)
Ga4 Pd6 Pd5 120.98(3)
Ga6 Pd6 Pd5 53.66(2)
Pd4 Pd6 Pd5 62.553(19)
Ga5 Pd6 Pd5 53.50(2)
C48 P6 C47 99.5(4)
C48 P6 C46 100.5(4)
C47 P6 C46 98.7(4)
C48 P6 Pd6 113.2(3)
C47 P6 Pd6 121.6(3)
C46 P6 Pd6 119.5(3)
C73 Ga6 C72 35.0(2)
C73 Ga6 C69 34.4(2)
C72 Ga6 C69 57.6(2)
C73 Ga6 C71 57.0(2)
C72 Ga6 C71 34.6(2)
C69 Ga6 C71 56.3(2)
C73 Ga6 C70 56.6(2)
C72 Ga6 C70 57.1(2)
C69 Ga6 C70 33.7(2)
C71 Ga6 C70 33.6(2)
C73 Ga6 Pd5 141.19(18)
C72 Ga6 Pd5 164.49(16)
C69 Ga6 Pd5 111.62(17)
C71 Ga6 Pd5 131.17(17)
C70 Ga6 Pd5 107.57(16)
C73 Ga6 Pd4 147.65(18)
C72 Ga6 Pd4 119.07(17)
C69 Ga6 Pd4 170.62(17)
C71 Ga6 Pd4 115.47(16)
C70 Ga6 Pd4 137.01(18)
Pd5 Ga6 Pd4 69.62(2)
C73 Ga6 Pd6 112.82(17)
C72 Ga6 Pd6 125.51(16)
C69 Ga6 Pd6 127.95(17)
C71 Ga6 Pd6 158.34(17)
C70 Ga6 Pd6 160.39(19)
Pd5 Ga6 Pd6 69.55(2)
Pd4 Ga6 Pd6 61.42(2)
C14 C10 C11 107.8(7)
C14 C10 C15 125.0(8)
C11 C10 C15 127.0(8)
C14 C10 Ga1 75.5(4)
C11 C10 Ga1 71.5(4)
C15 C10 Ga1 121.8(5)
C10 C11 C12 108.1(7)
C10 C11 C16 127.4(8)
C12 C11 C16 124.4(8)
C10 C11 Ga1 73.7(4)
C12 C11 Ga1 74.2(4)
C16 C11 Ga1 121.0(5)
C10 C14 C13 108.6(7)
C10 C14 C19 125.8(8)
C13 C14 C19 125.6(8)
C10 C14 Ga1 70.5(4)
C13 C14 Ga1 73.7(4)
C19 C14 Ga1 123.7(6)
C12 C13 C14 107.7(7)
C12 C13 C18 126.5(7)
C14 C13 C18 125.3(8)
C12 C13 Ga1 70.7(4)
C14 C13 Ga1 72.4(4)
C18 C13 Ga1 129.5(5)
C13 C12 C11 107.9(7)
C13 C12 C17 125.4(7)
C11 C12 C17 126.7(8)
C13 C12 Ga1 75.6(4)
C11 C12 Ga1 70.6(4)
C17 C12 Ga1 120.9(5)
C22 C21 C20 108.2(6)
C22 C21 C26 127.2(6)
C20 C21 C26 124.6(6)
C22 C21 Ga2 74.7(4)
C20 C21 Ga2 71.4(4)
C26 C21 Ga2 121.3(5)
C21 C20 C24 106.8(6)
C21 C20 C25 127.0(7)
C24 C20 C25 126.1(7)
C21 C20 Ga2 73.6(4)
C24 C20 Ga2 73.8(4)
C25 C20 Ga2 121.0(5)
C23 C22 C21 107.7(6)
C23 C22 C27 126.5(6)
C21 C22 C27 125.7(6)
C23 C22 Ga2 73.2(4)
C21 C22 Ga2 71.1(4)
C27 C22 Ga2 122.0(5)
C23 C24 C20 107.8(6)
C23 C24 C29 126.5(6)
C20 C24 C29 125.7(6)
C23 C24 Ga2 74.5(4)
C20 C24 Ga2 71.2(4)
C29 C24 Ga2 121.0(5)
C22 C23 C24 109.4(6)
C22 C23 C28 126.0(7)
C24 C23 C28 124.5(6)
C22 C23 Ga2 73.5(4)
C24 C23 Ga2 71.7(4)
C28 C23 Ga2 123.4(5)
C31 C30 C34 109.0(6)
C31 C30 C35 125.0(7)
C34 C30 C35 126.0(7)
C31 C30 Ga3 72.6(4)
C34 C30 Ga3 74.7(4)
C35 C30 Ga3 120.8(5)
C30 C31 C32 107.2(7)
C30 C31 C36 125.6(7)
C32 C31 C36 127.2(7)
C30 C31 Ga3 72.9(4)
C32 C31 Ga3 73.3(4)
C36 C31 Ga3 120.8(5)
C33 C32 C31 107.8(7)
C33 C32 C37 125.7(8)
C31 C32 C37 126.5(8)
C33 C32 Ga3 74.1(4)
C31 C32 Ga3 71.7(4)
C37 C32 Ga3 121.3(5)
C33 C34 C30 106.8(7)
C33 C34 C39 126.1(7)
C30 C34 C39 127.1(7)
C33 C34 Ga3 72.9(4)
C30 C34 Ga3 70.3(4)
C39 C34 Ga3 123.5(5)
C34 C33 C32 109.3(7)
C34 C33 C38 124.8(8)
C32 C33 C38 125.8(8)
C34 C33 Ga3 73.6(4)
C32 C33 Ga3 71.6(4)
C38 C33 Ga3 124.6(5)
C53 C49 C50 108.2(7)
C53 C49 C54 125.7(7)
C50 C49 C54 126.0(7)
C53 C49 Ga4 73.8(4)
C50 C49 Ga4 72.6(4)
C54 C49 Ga4 122.5(5)
C51 C52 C53 108.1(7)
C51 C52 C57 126.2(8)
C53 C52 C57 125.3(8)
C51 C52 Ga4 72.2(4)
C53 C52 Ga4 72.9(4)
C57 C52 Ga4 126.1(5)
C52 C51 C50 108.1(7)
C52 C51 C56 127.4(7)
C50 C51 C56 124.5(7)
C52 C51 Ga4 73.3(4)
C50 C51 Ga4 72.5(4)
C56 C51 Ga4 120.8(5)
C51 C50 C49 107.7(7)
C51 C50 C55 125.0(7)
C49 C50 C55 127.2(7)
C51 C50 Ga4 72.7(4)
C49 C50 Ga4 72.5(4)
C55 C50 Ga4 122.6(5)
C49 C53 C52 107.8(7)
C49 C53 C58 125.8(7)
C52 C53 C58 126.4(7)
C49 C53 Ga4 71.8(4)
C52 C53 Ga4 72.4(4)
C58 C53 Ga4 121.4(5)
C62 C63 C59 108.7(7)
C62 C63 C68 127.2(8)
C59 C63 C68 124.1(7)
C62 C63 Ga5 75.7(4)
C59 C63 Ga5 70.9(4)
C68 C63 Ga5 120.1(5)
C63 C62 C61 107.8(7)
C63 C62 C67 126.2(7)
C61 C62 C67 125.9(7)
C63 C62 Ga5 70.3(4)
C61 C62 Ga5 72.8(4)
C67 C62 Ga5 125.5(5)
C60 C61 C62 109.1(7)
C60 C61 C66 126.0(7)
C62 C61 C66 124.7(7)
C60 C61 Ga5 70.9(4)
C62 C61 Ga5 73.5(4)
C66 C61 Ga5 125.5(5)
C61 C60 C59 107.7(7)
C61 C60 C65 126.6(7)
C59 C60 C65 125.7(7)
C61 C60 Ga5 75.1(4)
C59 C60 Ga5 70.6(4)
C65 C60 Ga5 119.6(5)
C63 C59 C60 106.7(6)
C63 C59 C64 126.3(7)
C60 C59 C64 126.9(7)
C63 C59 Ga5 73.7(4)
C60 C59 Ga5 73.8(4)
C64 C59 Ga5 120.8(5)
C73 C72 C71 106.5(6)
C73 C72 C77 125.6(6)
C71 C72 C77 127.9(7)
C73 C72 Ga6 71.4(4)
C71 C72 Ga6 75.2(4)
C77 C72 Ga6 120.3(5)
C70 C71 C72 108.3(6)
C70 C71 C76 125.7(7)
C72 C71 C76 125.9(7)
C70 C71 Ga6 74.1(4)
C72 C71 Ga6 70.2(3)
C76 C71 Ga6 124.1(5)
C69 C70 C71 108.0(6)
C69 C70 C75 127.3(7)
C71 C70 C75 124.7(7)
C69 C70 Ga6 71.2(4)
C71 C70 Ga6 72.2(4)
C75 C70 Ga6 122.8(5)
C73 C69 C70 107.9(6)
C73 C69 C74 126.6(7)
C70 C69 C74 125.4(7)
C73 C69 Ga6 70.1(4)
C70 C69 Ga6 75.1(4)
C74 C69 Ga6 122.2(5)

loop_
_geom_bond_atom_site_label_1
_geom_bond_atom_site_label_2
_geom_bond_distance
Pd1 P1 2.2746(19)
Pd1 Ga1 2.5260(9)
Pd1 Ga2 2.5390(8)
Pd1 Ga3 2.5776(9)
Pd1 Pd3 2.5896(7)
Pd1 Pd2 2.8848(7)
C1 P1 1.816(8)
P1 C2 1.814(9)
P1 C3 1.846(9)
Ga1 C11 2.345(7)
Ga1 C10 2.374(7)
Ga1 C12 2.391(7)
Ga1 C14 2.437(7)
Ga1 C13 2.454(7)
Ga1 Pd3 2.4975(9)
Pd2 P2 2.2549(19)
Pd2 Ga3 2.4722(9)
Pd2 Ga2 2.4833(9)
Pd2 Pd3 2.8290(7)
C73 C69 1.400(10)
C73 C72 1.409(10)
C73 C78 1.516(10)
C73 Ga6 2.331(7)
P2 C6 1.799(11)
P2 C4 1.803(12)
P2 C5 1.805(11)
Ga2 C20 2.364(7)
Ga2 C21 2.392(7)
Ga2 C24 2.399(6)
Ga2 C23 2.434(6)
Ga2 C22 2.438(6)
Ga2 Pd3 2.5621(8)
Pd3 P3 2.2641(19)
Pd3 Ga3 2.5491(9)
P3 C7 1.815(9)
P3 C8 1.820(9)
P3 C9 1.823(9)
Ga3 C31 2.364(7)
Ga3 C30 2.369(7)
Ga3 C32 2.385(7)
Ga3 C33 2.417(7)
Ga3 C34 2.426(7)
Pd5 P5 2.2600(18)
Pd5 Ga6 2.4679(9)
Pd5 Ga5 2.4740(9)
Pd5 Pd4 2.8479(7)
Pd5 Pd6 2.8705(7)
P5 C45 1.808(9)
P5 C43 1.809(8)
P5 C44 1.815(9)
Ga5 C59 2.329(7)
Ga5 C63 2.365(7)
Ga5 C60 2.371(7)
Ga5 C61 2.425(7)
Ga5 C62 2.434(7)
Ga5 Pd4 2.5343(9)
Ga5 Pd6 2.6002(9)
Pd4 P4 2.2704(19)
Pd4 Ga4 2.4895(9)
Pd4 Ga6 2.5206(8)
Pd4 Pd6 2.5963(7)
P4 C40 1.817(8)
P4 C41 1.821(8)
P4 C42 1.828(9)
Ga4 C49 2.372(7)
Ga4 C50 2.373(7)
Ga4 C51 2.376(7)
Ga4 C52 2.390(7)
Ga4 C53 2.396(7)
Ga4 Pd6 2.5014(9)
Pd6 P6 2.2728(19)
Pd6 Ga6 2.5629(8)
P6 C48 1.806(8)
P6 C47 1.829(8)
P6 C46 1.830(8)
Ga6 C72 2.359(6)
Ga6 C69 2.400(6)
Ga6 C71 2.425(6)
Ga6 C70 2.449(7)
C10 C14 1.408(11)
C10 C11 1.411(11)
C10 C15 1.491(11)
C11 C12 1.432(10)
C11 C16 1.488(11)
C14 C13 1.426(11)
C14 C19 1.504(11)
C13 C12 1.406(11)
C13 C18 1.493(10)
C12 C17 1.500(11)
C21 C22 1.421(9)
C21 C20 1.431(10)
C21 C26 1.495(10)
C20 C24 1.433(9)
C20 C25 1.492(10)
C22 C23 1.399(10)
C22 C27 1.491(10)
C24 C23 1.406(9)
C24 C29 1.496(10)
C23 C28 1.511(9)
C30 C31 1.403(11)
C30 C34 1.442(10)
C30 C35 1.518(10)
C31 C32 1.430(10)
C31 C36 1.498(10)
C32 C33 1.417(11)
C32 C37 1.495(11)
C34 C33 1.396(11)
C34 C39 1.479(11)
C33 C38 1.511(11)
C49 C53 1.410(10)
C49 C50 1.421(10)
C49 C54 1.504(11)
C52 C51 1.410(11)
C52 C53 1.424(11)
C52 C57 1.509(11)
C51 C50 1.419(10)
C51 C56 1.497(11)
C50 C55 1.498(11)
C53 C58 1.499(11)
C64 C59 1.490(10)
C63 C62 1.404(10)
C63 C59 1.426(11)
C63 C68 1.478(11)
C62 C61 1.409(11)
C62 C67 1.497(10)
C61 C60 1.401(11)
C61 C66 1.524(11)
C60 C59 1.436(10)
C60 C65 1.499(11)
C74 C69 1.501(10)
C72 C71 1.424(9)
C72 C77 1.484(9)
C71 C70 1.410(10)
C71 C76 1.505(10)
C70 C69 1.404(10)
C70 C75 1.497(10)
